data_2206271
loop_
_publ_author_name
'John Fawcett'
'Fabrizio Sicilia'
'Gregory A Solan'

_publ_section_title <i>trans</i>,<i>trans</i>,<i>trans</i>-Diacetonitriledibromobis(4-fluoroaniline)nickel(II)
_journal_issue 7
_journal_name_full 'Acta Crystallographica Section E'
_journal_page_first m1256
_journal_page_last m1257
_journal_paper_doi 10.1107/S1600536805016995
_journal_volume 61
_journal_year 2005
_chemical_formula_iupac '[Ni Br2 (C6 H6 F N)2 (C2 H3 N)2]'
_chemical_formula_moiety 'C16 H18 Br2 F2 N4 Ni'
_chemical_formula_sum 'C16 H18 Br2 F2 N4 Ni'
_chemical_formula_weight 522.87
_chemical_name_systematic
;
trans-trans-trans-Dibromobis(4-fluoroaniline)bis(acetonitrile)nickel(II)
;
_space_group_IT_number 14
_symmetry_cell_setting monoclinic
_symmetry_space_group_name_Hall '-P 2ybc'
_symmetry_space_group_name_H-M 'P 1 21/c 1'
_atom_sites_solution_hydrogens geom
_atom_sites_solution_primary direct
_atom_sites_solution_secondary difmap
_audit_creation_method SHELXL-97
_cell_angle_alpha 90.00
_cell_angle_beta 99.191(2)
_cell_angle_gamma 90.00
_cell_formula_units_Z 2
_cell_length_a 11.4533(14)
_cell_length_b 12.9875(15)
_cell_length_c 6.2590(7)
_cell_measurement_reflns_used 4651
_cell_measurement_temperature 150(2)
_cell_measurement_theta_max 28.77
_cell_measurement_theta_min 2.39
_cell_volume 919.07(19)
_computing_cell_refinement 'SAINT (Bruker, 1999)'
_computing_data_collection 'SMART (Bruker, 1997)'
_computing_data_reduction SAINT
_computing_molecular_graphics 'SHELXTL (Bruker, 2000)'
_computing_publication_material SHELXTL
_computing_structure_refinement 'SHELXL97 (Sheldrick, 1997)'
_computing_structure_solution 'SHELXS97 (Sheldrick, 1997)'
_diffrn_ambient_temperature 150(2)
_diffrn_measured_fraction_theta_full 0.999
_diffrn_measured_fraction_theta_max 0.999
_diffrn_measurement_device_type 'Bruker APEX CCD area-detector'
_diffrn_measurement_method '\f and \w'
_diffrn_radiation_monochromator graphite
_diffrn_radiation_source 'fine-focus sealed tube'
_diffrn_radiation_type MoK\a
_diffrn_radiation_wavelength 0.71073
_diffrn_reflns_av_R_equivalents 0.0524
_diffrn_reflns_av_sigmaI/netI 0.0348
_diffrn_reflns_limit_h_max 14
_diffrn_reflns_limit_h_min -14
_diffrn_reflns_limit_k_max 16
_diffrn_reflns_limit_k_min -16
_diffrn_reflns_limit_l_max 7
_diffrn_reflns_limit_l_min -7
_diffrn_reflns_number 7593
_diffrn_reflns_theta_full 27.00
_diffrn_reflns_theta_max 27.00
_diffrn_reflns_theta_min 1.80
_diffrn_standards_decay_% 0
_diffrn_standards_number 0
_exptl_absorpt_coefficient_mu 5.429
_exptl_absorpt_correction_T_max 0.613
_exptl_absorpt_correction_T_min 0.315
_exptl_absorpt_correction_type multi-scan
_exptl_absorpt_process_details '(SADABS; Sheldrick, 1996)'
_exptl_crystal_colour 'pale green'
_exptl_crystal_density_diffrn 1.889
_exptl_crystal_density_method 'not measured'
_exptl_crystal_description plate
_exptl_crystal_F_000 516
_exptl_crystal_size_max 0.32
_exptl_crystal_size_mid 0.19
_exptl_crystal_size_min 0.09
_refine_diff_density_max 0.697
_refine_diff_density_min -0.573
_refine_ls_extinction_method none
_refine_ls_goodness_of_fit_ref 1.025
_refine_ls_hydrogen_treatment constr
_refine_ls_matrix_type full
_refine_ls_number_parameters 116
_refine_ls_number_reflns 1995
_refine_ls_number_restraints 0
_refine_ls_restrained_S_all 1.025
_refine_ls_R_factor_all 0.0294
_refine_ls_R_factor_gt 0.0270
_refine_ls_shift/su_max 0.000
_refine_ls_shift/su_mean 0.000
_refine_ls_structure_factor_coef Fsqd
_refine_ls_weighting_details 'calc w = 1/[\s^2^(Fo^2^)+(0.0421P)^2^] where P = (Fo^2^+2Fc^2^)/3'
_refine_ls_weighting_scheme calc
_refine_ls_wR_factor_gt 0.0680
_refine_ls_wR_factor_ref 0.0689
_reflns_number_gt 1823
_reflns_number_total 1995
_reflns_threshold_expression I>2\s(I)
_cod_data_source_file rz6087.cif
_cod_data_source_block I
_cod_depositor_comments
;
The following automatic conversions were performed:
'_symmetry_cell_setting' value 'Monoclinic' changed to 'monoclinic'
according to '/home/saulius/struct/CIF-dictionaries/cif_core.dic'
dictionary named 'cif_core.dic' version 2.4.1 from 2010-06-29.

Automatic conversion script
Id: cif_fix_enum 1527 2010-12-29 10:47:43Z saulius 

The following automatic conversions were performed:

'_symmetry_cell_setting' value 'Monoclinic' changed to 'monoclinic'
according to /home/saulius/struct/CIF-dictionaries/cif_core.dic
dictionary named 'cif_core.dic' version 2.4.1 from 2010-06-29.

Automatic conversion script
Id: cif_fix_values 1715 2011-07-08 13:25:40Z adriana 
;
_cod_original_sg_symbol_H-M 'P 21/c'
_cod_database_code 2206271
_cod_database_fobs_code 2206271

loop_
_symmetry_equiv_pos_as_xyz
'x, y, z'
'-x, y+1/2, -z+1/2'
'-x, -y, -z'
'x, -y-1/2, z-1/2'

loop_
_atom_site_label
_atom_site_fract_x
_atom_site_fract_y
_atom_site_fract_z
_atom_site_U_iso_or_equiv
_atom_site_adp_type
_atom_site_calc_flag
_atom_site_refinement_flags
_atom_site_occupancy
_atom_site_type_symbol
Br1 0.02345(2) 0.632904(16) 0.20705(3) 0.02041(10) Uani d . 1 Br
Ni1 0.0000 0.5000 0.5000 0.01528(12) Uani d S 1 Ni
N2 -0.15001(18) 0.44011(14) 0.3156(3) 0.0198(4) Uani d . 1 N
C1 0.2126(2) 0.38636(17) 0.3677(4) 0.0196(5) Uani d . 1 C
C7 -0.2080(2) 0.38921(18) 0.1966(4) 0.0207(5) Uani d . 1 C
F1 0.57305(15) 0.37955(12) 0.4412(3) 0.0459(5) Uani d . 1 F
N1 0.08695(17) 0.38864(14) 0.3421(3) 0.0184(4) Uani d . 1 N
H1A 0.0627 0.3253 0.3842 0.022 Uiso calc R 1 H
H1B 0.0593 0.3947 0.1964 0.022 Uiso calc R 1 H
C2 0.2695(2) 0.42016(18) 0.2041(4) 0.0246(5) Uani d . 1 C
H2 0.2246 0.4446 0.0730 0.030 Uiso calc R 1 H
C6 0.2778(2) 0.35105(18) 0.5588(4) 0.0258(6) Uani d . 1 C
H6 0.2387 0.3283 0.6732 0.031 Uiso calc R 1 H
C8 -0.2798(2) 0.3224(2) 0.0440(4) 0.0267(5) Uani d . 1 C
H8A -0.2854 0.3512 -0.1020 0.040 Uiso calc R 1 H
H8B -0.3592 0.3169 0.0827 0.040 Uiso calc R 1 H
H8C -0.2435 0.2540 0.0479 0.040 Uiso calc R 1 H
C3 0.3910(2) 0.4190(2) 0.2280(4) 0.0309(6) Uani d . 1 C
H3 0.4307 0.4428 0.1153 0.037 Uiso calc R 1 H
C4 0.4534(2) 0.38288(19) 0.4180(5) 0.0313(6) Uani d . 1 C
C5 0.3993(3) 0.34882(19) 0.5833(4) 0.0312(6) Uani d . 1 C
H5 0.4447 0.3239 0.7134 0.037 Uiso calc R 1 H

loop_
_atom_site_aniso_label
_atom_site_aniso_U_11
_atom_site_aniso_U_22
_atom_site_aniso_U_33
_atom_site_aniso_U_12
_atom_site_aniso_U_13
_atom_site_aniso_U_23
Br1 0.02936(17) 0.01745(14) 0.01536(14) -0.00154(8) 0.00643(10) 0.00117(8)
Ni1 0.0186(2) 0.0147(2) 0.0128(2) -0.00185(15) 0.00356(15) -0.00117(14)
N2 0.0219(10) 0.0195(10) 0.0184(9) -0.0021(8) 0.0045(8) -0.0004(8)
C1 0.0247(13) 0.0146(10) 0.0204(11) 0.0007(9) 0.0061(9) -0.0030(9)
C7 0.0218(12) 0.0229(11) 0.0183(11) 0.0014(10) 0.0061(10) 0.0039(10)
F1 0.0261(9) 0.0440(10) 0.0688(13) 0.0103(7) 0.0109(9) -0.0030(8)
N1 0.0226(10) 0.0172(9) 0.0160(9) -0.0012(8) 0.0051(8) -0.0006(7)
C2 0.0313(14) 0.0200(12) 0.0239(12) 0.0035(10) 0.0088(10) 0.0028(10)
C6 0.0340(15) 0.0209(12) 0.0230(12) 0.0019(10) 0.0057(11) 0.0018(10)
C8 0.0269(14) 0.0285(13) 0.0241(12) -0.0079(11) 0.0022(10) -0.0053(11)
C3 0.0332(15) 0.0264(13) 0.0374(15) 0.0024(11) 0.0184(12) 0.0011(11)
C4 0.0239(14) 0.0234(13) 0.0474(17) 0.0040(10) 0.0086(12) -0.0043(11)
C5 0.0372(16) 0.0240(13) 0.0305(14) 0.0102(11) -0.0005(12) 0.0025(10)

loop_
_atom_type_symbol
_atom_type_description
_atom_type_scat_dispersion_real
_atom_type_scat_dispersion_imag
_atom_type_scat_source
C C 0.0033 0.0016 'International Tables Vol C Tables 4.2.6.8 and 6.1.1.4'
H H 0.0000 0.0000 'International Tables Vol C Tables 4.2.6.8 and 6.1.1.4'
N N 0.0061 0.0033 'International Tables Vol C Tables 4.2.6.8 and 6.1.1.4'
F F 0.0171 0.0103 'International Tables Vol C Tables 4.2.6.8 and 6.1.1.4'
Ni Ni 0.3393 1.1124 'International Tables Vol C Tables 4.2.6.8 and 6.1.1.4'
Br Br -0.2901 2.4595 'International Tables Vol C Tables 4.2.6.8 and 6.1.1.4'

loop_
_geom_angle_atom_site_label_1
_geom_angle_atom_site_label_2
_geom_angle_atom_site_label_3
_geom_angle_site_symmetry_1
_geom_angle_site_symmetry_3
_geom_angle
N2 Ni1 N2 . 3_566 180.00(10)
N2 Ni1 N1 . 3_566 96.21(8)
N2 Ni1 N1 3_566 3_566 83.79(8)
N2 Ni1 N1 . . 83.79(8)
N2 Ni1 N1 3_566 . 96.21(8)
N1 Ni1 N1 3_566 . 180.00(9)
N2 Ni1 Br1 . 3_566 88.46(5)
N2 Ni1 Br1 3_566 3_566 91.54(5)
N1 Ni1 Br1 3_566 3_566 90.88(5)
N1 Ni1 Br1 . 3_566 89.12(5)
N2 Ni1 Br1 . . 91.54(5)
N2 Ni1 Br1 3_566 . 88.46(5)
N1 Ni1 Br1 3_566 . 89.12(5)
N1 Ni1 Br1 . . 90.88(5)
Br1 Ni1 Br1 3_566 . 180.0
C7 N2 Ni1 . . 160.0(2)
C2 C1 C6 . . 119.8(2)
C2 C1 N1 . . 120.1(2)
C6 C1 N1 . . 120.1(2)
N2 C7 C8 . . 178.6(3)
C1 N1 Ni1 . . 120.71(14)
C1 N1 H1A . . 107.1
Ni1 N1 H1A . . 107.1
C1 N1 H1B . . 107.1
Ni1 N1 H1B . . 107.1
H1A N1 H1B . . 106.8
C1 C2 C3 . . 120.6(2)
C1 C2 H2 . . 119.7
C3 C2 H2 . . 119.7
C5 C6 C1 . . 120.0(3)
C5 C6 H6 . . 120.0
C1 C6 H6 . . 120.0
C7 C8 H8A . . 109.5
C7 C8 H8B . . 109.5
H8A C8 H8B . . 109.5
C7 C8 H8C . . 109.5
H8A C8 H8C . . 109.5
H8B C8 H8C . . 109.5
C4 C3 C2 . . 118.5(2)
C4 C3 H3 . . 120.8
C2 C3 H3 . . 120.8
F1 C4 C5 . . 118.9(3)
F1 C4 C3 . . 118.8(3)
C5 C4 C3 . . 122.2(3)
C4 C5 C6 . . 118.9(2)
C4 C5 H5 . . 120.6
C6 C5 H5 . . 120.6

loop_
_geom_bond_atom_site_label_1
_geom_bond_atom_site_label_2
_geom_bond_site_symmetry_2
_geom_bond_distance
Br1 Ni1 . 2.5634(3)
Ni1 N2 . 2.0629(19)
Ni1 N2 3_566 2.063(2)
Ni1 N1 3_566 2.0915(18)
Ni1 N1 . 2.0915(18)
Ni1 Br1 3_566 2.5634(3)
N2 C7 . 1.129(3)
C1 C2 . 1.371(3)
C1 C6 . 1.383(3)
C1 N1 . 1.422(3)
C7 C8 . 1.445(3)
F1 C4 . 1.356(3)
N1 H1A . 0.9200
N1 H1B . 0.9200
C2 C3 . 1.376(4)
C2 H2 . 0.9500
C6 C5 . 1.376(4)
C6 H6 . 0.9500
C8 H8A . 0.9800
C8 H8B . 0.9800
C8 H8C . 0.9800
C3 C4 . 1.369(4)
C3 H3 . 0.9500
C4 C5 . 1.362(4)
C5 H5 . 0.9500

loop_
_geom_hbond_atom_site_label_D
_geom_hbond_atom_site_label_H
_geom_hbond_atom_site_label_A
_geom_hbond_site_symmetry_A
_geom_hbond_distance_DH
_geom_hbond_distance_HA
_geom_hbond_distance_DA
_geom_hbond_angle_DHA
N1 H1A Br1 2_545 0.92 2.71 3.5498(19) 152
N1 H1B Br1 3_565 0.92 2.58 3.4789(19) 167

loop_
_geom_torsion_atom_site_label_1
_geom_torsion_atom_site_label_2
_geom_torsion_atom_site_label_3
_geom_torsion_atom_site_label_4
_geom_torsion_site_symmetry_1
_geom_torsion
N1 Ni1 N2 C7 . 1.8(5)
Br1 Ni1 N2 C7 3_566 -87.5(5)
Br1 Ni1 N2 C7 . 92.5(5)
C2 C1 N1 Ni1 . -105.1(2)
C6 C1 N1 Ni1 . 74.2(2)
N2 Ni1 N1 C1 . 172.55(17)
N2 Ni1 N1 C1 3_566 -7.45(17)
Br1 Ni1 N1 C1 3_566 -98.90(16)
Br1 Ni1 N1 C1 . 81.10(16)
C6 C1 C2 C3 . 0.2(4)
N1 C1 C2 C3 . 179.5(2)
C2 C1 C6 C5 . -0.7(4)
N1 C1 C6 C5 . 180.0(2)
C1 C2 C3 C4 . 0.4(4)
C2 C3 C4 F1 . 178.7(2)
C2 C3 C4 C5 . -0.4(4)
F1 C4 C5 C6 . -179.2(2)
C3 C4 C5 C6 . -0.2(4)
C1 C6 C5 C4 . 0.7(4)
